data_4135619
loop_
_publ_author_name
'Zhu, Guohao'
'Gao, Wen-Chao'
'Jiang, Xuefeng'

_publ_section_title
;
 Rh(I)-Catalyzed Carbene Migration/Carbonylation/Cyclization:
 Straightforward Construction of Fully Substituted Aryne Precursors.
;
_journal_issue 3
_journal_name_full 'Journal of the American Chemical Society'
_journal_page_first 1334
_journal_page_last 1340
_journal_paper_doi 10.1021/jacs.0c13012
_journal_volume 143
_journal_year 2021
_chemical_formula_moiety 'C25 H29 N O4 S Si'
_chemical_formula_sum 'C25 H29 N O4 S Si'
_chemical_formula_weight 467.64
_space_group_crystal_system monoclinic
_space_group_IT_number 14
_space_group_name_Hall '-P 2yn'
_space_group_name_H-M_alt 'P 1 21/n 1'
_atom_sites_solution_hydrogens geom
_atom_sites_solution_primary dual
_audit_creation_date 2020-07-01
_audit_creation_method
;
Olex2 1.2
(compiled 2018.05.29 svn.r3508 for OlexSys, GUI svn.r5506)
;
_cell_angle_alpha 90
_cell_angle_beta 101.0870(10)
_cell_angle_gamma 90
_cell_formula_units_Z 4
_cell_length_a 12.30970(10)
_cell_length_b 14.44160(10)
_cell_length_c 13.60870(10)
_cell_measurement_reflns_used 40155
_cell_measurement_temperature 100.00(10)
_cell_measurement_theta_max 74.0640
_cell_measurement_theta_min 4.4270
_cell_volume 2374.09(3)
_computing_cell_refinement 'CrysAlisPro 1.171.39.28b (Rigaku OD, 2015)'
_computing_data_collection 'CrysAlisPro 1.171.39.28b (Rigaku OD, 2015)'
_computing_data_reduction 'CrysAlisPro 1.171.39.28b (Rigaku OD, 2015)'
_computing_molecular_graphics 'Olex2 (Dolomanov et al., 2009)'
_computing_publication_material 'Olex2 (Dolomanov et al., 2009)'
_computing_structure_refinement 'ShelXL (Sheldrick, 2015)'
_computing_structure_solution 'ShelXT (Sheldrick, 2015)'
_diffrn_ambient_environment N~2~
_diffrn_ambient_temperature 100.00(10)
_diffrn_detector 'CCD plate'
_diffrn_measured_fraction_theta_full 0.996
_diffrn_measured_fraction_theta_max 0.996
_diffrn_measurement_details
;
List of Runs (angles in degrees, time in seconds):

  # Type    Start    End  Width  t~exp~   \w     \q     \k     \f   Frames
--------------------------------------------------------------------------
  1  \w    -18.00   8.00   1.00    1.00    --    0.00  38.00-150.00   26
  2  \w    -20.00  23.00   1.00    1.00    --    0.00 -19.00 150.00   43
  3  \w     62.00  88.00   1.00    1.00    --    0.00  57.00-150.00   26
  4  \w     17.00  75.00   1.00    1.00    --    0.00  38.00 -60.00   58
  5  \w    -17.00  84.00   1.00    1.00    --    0.00  77.00   0.00  101
  6  \w     32.00  58.00   1.00    1.00    --    0.00  57.00-150.00   26
  7  \w      5.00  32.00   1.00    1.00    --    0.00 -82.00   0.00   27
  8  \w    -89.00 -49.00   1.00    1.00    --    0.00 -19.00 150.00   40
  9  \w    -19.00   9.00   1.00    1.00    --    0.00  38.00  30.00   28
 10  \w    -83.00 -42.00   1.00    1.00    --    0.00 -82.00   0.00   41
 11  \w     20.00  62.00   1.00    1.00    --    0.00  77.00  90.00   42
 12  \w    -19.00   6.00   1.00    1.00    --    0.00  38.00 -60.00   25
 13  \w    -18.00   7.00   1.00    1.00    --    0.00  57.00-150.00   25
 14  \w     31.00  82.00   1.00    1.00    --    0.00  38.00  30.00   51
 15  \w     26.00  87.00   1.00    1.00    --    0.00  38.00-150.00   61
 16  \w    -28.00   4.00   1.00    1.00    --    0.00  77.00  90.00   32
 17  \w    -88.00 -19.00   1.00    1.00    --    0.00 -57.00-180.00   69
 18  \w     70.00 115.00   1.00    1.00    --   95.80  62.00 155.86   45
 19  \w     71.00 110.00   1.00    1.00    --   95.80  59.00  43.25   39
 20  \w    109.00 183.00   1.00    1.00    --   95.80  76.00 -38.08   74
 21  \w     71.00 183.00   1.00    1.00    --   95.80  62.00  94.32  112
 22  \w     30.00  83.00   1.00    1.00    --   95.80 -82.00-150.00   53
 23  \w      6.00 128.00   1.00    1.00    --   95.80 -82.00  60.00  122
 24  \w    123.00 184.00   1.00    1.00    --   95.80  56.00  75.52   61
 25  \w     87.00 128.00   1.00    1.00    --   95.80 -82.00-150.00   41
 26  \w     71.00 104.00   1.00    1.00    --   95.80  61.00   0.00   33
 27  \w     53.00 126.00   1.00    1.00    --   95.80 -82.00 -60.00   73
 28  \w     65.00  91.00   1.00    1.00    --   95.80  77.00  90.00   26
 29  \w    159.00 184.00   1.00    1.00    --   95.80  77.00  90.00   25
 30  \w     64.00  90.00   1.00    1.00    --   95.80  82.00   0.00   26
 31  \w     65.00  91.00   1.00    1.00    --   95.80  76.00 -38.08   26
 32  \w    121.00 147.00   1.00    1.00    --   95.80  62.00-164.99   26
 33  \w    157.00 184.00   1.00    1.00    --   95.80  45.00  30.00   27
 34  \w     78.00 154.00   1.00    1.00    --   95.80  45.00  30.00   76
 35  \w     73.00 102.00   1.00    1.00    --   95.80  56.00  75.52   29
 36  \w     65.00  90.00   1.00    1.00    --   95.80  77.00   0.00   25
 37  \w     63.00  89.00   1.00    1.00    --   95.80  82.00 120.00   26
 38  \w     66.00  91.00   1.00    1.00    --   95.80  74.00-148.09   25
 39  \w     71.00 183.00   1.00    1.00    --   95.80  59.00 137.43  112
 40  \w     63.00  89.00   1.00    1.00    --   95.80  82.00-150.00   26
 41  \w     65.00  90.00   1.00    1.00    --   95.80  77.00  30.00   25
 42  \w     63.00  88.00   1.00    1.00    --   95.80  82.00 -60.00   25
 43  \w     63.00  89.00   1.00    1.00    --   95.80  82.00  90.00   26
 44  \w     63.00  88.00   1.00    1.00    --   95.80  82.00  60.00   25
 45  \w     12.00 127.00   1.00    1.00    --   95.80 -82.00-180.00  115
 46  \w     71.00  97.00   1.00    1.00    --   95.80  61.00-180.00   26
 47  \w     38.00 103.00   1.00    1.00    --   95.80 -61.00  60.00   65
 48  \w     65.00  91.00   1.00    1.00    --   95.80  77.00 -30.00   26
 49  \w     63.00  89.00   1.00    1.00    --   95.80  82.00  30.00   26
 50  \w    114.00 183.00   1.00    1.00    --   95.80  82.00  30.00   69
 51  \w     65.00  92.00   1.00    1.00    --   95.80  77.00 -90.00   27
 52  \w     63.00  88.00   1.00    1.00    --   95.80  82.00 -30.00   25
 53  \w     65.00  90.00   1.00    1.00    --   95.80  77.00 -60.00   25
 54  \w     65.00  90.00   1.00    1.00    --   95.80  77.00 150.00   25
 55  \w     71.00  97.00   1.00    1.00    --   95.80  61.00-120.00   26
 56  \w     63.00  89.00   1.00    1.00    --   95.80  82.00 150.00   26
 57  \w     99.00 184.00   1.00    1.00    --   95.80  82.00 150.00   85
 58  \w     76.00 118.00   1.00    1.00    --   95.80  30.00  90.00   42
 59  \w     75.00 173.00   1.00    1.00    --   95.80  45.00 -60.00   98
 60  \w    134.00 165.00   1.00    1.00    --   95.80  77.00  52.49   31
 61  \w     63.00  88.00   1.00    1.00    --   95.80  82.00-120.00   25
 62  \w     77.00 185.00   1.00    1.00    --   95.80  45.00-120.00  108
 63  \w     63.00  88.00   1.00    1.00    --   95.80  82.00-180.00   25
 64  \w      9.00  35.00   1.00    1.00    --   95.80 -61.00  60.00   26
 65  \w     92.00 118.00   1.00    1.00    --   95.80 -82.00   0.00   26
 66  \w     37.00  75.00   1.00    1.00    --   95.80 -82.00   0.00   38
 67  \w    126.00 151.00   1.00    1.00    --   95.80  82.00 -90.00   25
 68  \w     63.00  89.00   1.00    1.00    --   95.80  82.00 -90.00   26
 69  \w     66.00  92.00   1.00    1.00    --   95.80  74.00 118.79   26
 70  \w     65.00  90.00   1.00    1.00    --   95.80  77.00  52.49   25
 71  \w     69.00 175.00   1.00    1.00    --   95.80  66.00-111.56  106
 72  \w     70.00 103.00   1.00    1.00    --   95.80  62.00-164.99   33
 73  \w     70.00 140.00   1.00    1.00    --   95.80  62.00 -49.31   70
;
_diffrn_measurement_device 'four-circle diffractometer'
_diffrn_measurement_device_type 'XtaLAB AFC12 (RINC): Kappa dual home/near'
_diffrn_measurement_method '\w scans'
_diffrn_orient_matrix_type 'CrysAlisPro convention (1999,Acta A55,543-557)'
_diffrn_orient_matrix_UB_11 0.0367829000
_diffrn_orient_matrix_UB_12 0.0009760000
_diffrn_orient_matrix_UB_13 -0.1019900000
_diffrn_orient_matrix_UB_21 -0.0333742000
_diffrn_orient_matrix_UB_22 0.1026452000
_diffrn_orient_matrix_UB_23 -0.0136700000
_diffrn_orient_matrix_UB_31 0.1175057000
_diffrn_orient_matrix_UB_32 0.0288603000
_diffrn_orient_matrix_UB_33 0.0521908000
_diffrn_radiation_monochromator graphite
_diffrn_radiation_probe x-ray
_diffrn_radiation_type CuK\a
_diffrn_radiation_wavelength 1.54184
_diffrn_reflns_av_R_equivalents 0.0347
_diffrn_reflns_av_unetI/netI 0.0128
_diffrn_reflns_Laue_measured_fraction_full 0.996
_diffrn_reflns_Laue_measured_fraction_max 0.996
_diffrn_reflns_limit_h_max 14
_diffrn_reflns_limit_h_min -14
_diffrn_reflns_limit_k_max 17
_diffrn_reflns_limit_k_min -17
_diffrn_reflns_limit_l_max 16
_diffrn_reflns_limit_l_min -16
_diffrn_reflns_number 54504
_diffrn_reflns_point_group_measured_fraction_full 0.996
_diffrn_reflns_point_group_measured_fraction_max 0.996
_diffrn_reflns_theta_full 67.074
_diffrn_reflns_theta_max 67.074
_diffrn_reflns_theta_min 4.438
_diffrn_source 'fine-focus sealed X-ray tube'
_diffrn_source_type 'Enhance (Cu) X-ray Source'
_exptl_absorpt_coefficient_mu 1.954
_exptl_absorpt_correction_T_max 1.00000
_exptl_absorpt_correction_T_min 0.20010
_exptl_absorpt_correction_type multi-scan
_exptl_absorpt_process_details
;
CrysAlisPro 1.171.39.28b (Rigaku Oxford Diffraction, 2015)
Empirical absorption correction using spherical harmonics,
 implemented in SCALE3 ABSPACK scaling algorithm.
;
_exptl_crystal_colour 'clear light colourless'
_exptl_crystal_colour_lustre clear
_exptl_crystal_colour_modifier light
_exptl_crystal_colour_primary colourless
_exptl_crystal_density_diffrn 1.308
_exptl_crystal_description block
_exptl_crystal_F_000 992
_exptl_crystal_size_max 0.38
_exptl_crystal_size_mid 0.36
_exptl_crystal_size_min 0.33
_refine_diff_density_max 0.344
_refine_diff_density_min -0.336
_refine_diff_density_rms 0.046
_refine_ls_extinction_method none
_refine_ls_goodness_of_fit_ref 1.047
_refine_ls_hydrogen_treatment constr
_refine_ls_matrix_type full
_refine_ls_number_parameters 296
_refine_ls_number_reflns 4220
_refine_ls_number_restraints 0
_refine_ls_restrained_S_all 1.047
_refine_ls_R_factor_all 0.0312
_refine_ls_R_factor_gt 0.0309
_refine_ls_shift/su_max 0.001
_refine_ls_shift/su_mean 0.000
_refine_ls_structure_factor_coef Fsqd
_refine_ls_weighting_details 'w=1/[\s^2^(Fo^2^)+(0.0376P)^2^+1.6368P] where P=(Fo^2^+2Fc^2^)/3'
_refine_ls_weighting_scheme calc
_refine_ls_wR_factor_gt 0.0786
_refine_ls_wR_factor_ref 0.0788
_reflns_Friedel_coverage 0.000
_reflns_number_gt 4171
_reflns_number_total 4220
_reflns_threshold_expression 'I > 2\s(I)'
_cod_data_source_file ja0c13012_si_002.cif
_cod_data_source_block exp_1250
_cod_database_code 4135619
_shelx_shelxl_version_number 2017/1
_shelx_space_group_comment
;
The symmetry employed for this shelxl refinement is uniquely defined
by the following loop, which should always be used as a source of
symmetry information in preference to the above space-group names.
They are only intended as comments.
;
_reflns_odcompleteness_completeness 99.98
_reflns_odcompleteness_iscentric 1
_reflns_odcompleteness_theta 66.97
_olex2_refinement_description
;
1. Fixed Uiso
 At 1.2 times of:
  All C(H) groups, All C(H,H) groups
 At 1.5 times of:
  All C(H,H,H) groups, All O(H) groups
2.a Secondary CH2 refined with riding coordinates:
 C9(H9A,H9B)
2.b Aromatic/amide H refined with riding coordinates:
 C16(H16), C1(H1), C15(H15), C13(H13), C14(H14), C2(H2), C5(H5), C4(H4A)
2.c Idealised Me refined as rotating group:
 C21(H21A,H21B,H21C), C20(H20A,H20B,H20C), C23(H23A,H23B,H23C), C24(H24A,H24B,
 H24C), C7(H7A,H7B,H7C), C25(H25A,H25B,H25C)
2.d Idealised tetrahedral OH refined as rotating group:
 O4(H4)
;
_olex2_submission_special_instructions 'No special instructions were received'
_oxdiff_exptl_absorpt_empirical_details
;
Empirical correction (ABSPACK) includes:
- Absorption correction using spherical harmonics
- Frame scaling
;
_oxdiff_exptl_absorpt_empirical_full_max 3.864
_oxdiff_exptl_absorpt_empirical_full_min 0.652

loop_
_space_group_symop_operation_xyz
'x, y, z'
'-x+1/2, y+1/2, -z+1/2'
'-x, -y, -z'
'x-1/2, -y-1/2, z-1/2'

loop_
_atom_site_label
_atom_site_type_symbol
_atom_site_fract_x
_atom_site_fract_y
_atom_site_fract_z
_atom_site_U_iso_or_equiv
_atom_site_adp_type
_atom_site_occupancy
_atom_site_site_symmetry_order
_atom_site_calc_flag
_atom_site_refinement_flags_posn
_atom_site_refinement_flags_adp
_atom_site_refinement_flags_occupancy
_atom_site_disorder_assembly
_atom_site_disorder_group
S1 S 0.50080(3) 0.30013(2) 0.53455(3) 0.01786(10) Uani 1 1 d . . . . .
Si1 Si 0.76985(3) 0.50080(2) 0.27061(3) 0.01105(10) Uani 1 1 d . . . . .
O4 O 0.96621(8) 0.37679(7) 0.26147(7) 0.0176(2) Uani 1 1 d . . . . .
H4 H 0.989676 0.334454 0.231228 0.026 Uiso 1 1 calc GR . . . .
O3 O 0.70297(8) 0.16937(7) 0.57193(7) 0.0200(2) Uani 1 1 d . . . . .
O2 O 0.45308(9) 0.39013(7) 0.51582(9) 0.0260(3) Uani 1 1 d . . . . .
O1 O 0.51541(9) 0.26078(8) 0.63272(8) 0.0252(2) Uani 1 1 d . . . . .
N1 N 0.62502(10) 0.30870(8) 0.50619(9) 0.0163(3) Uani 1 1 d . . . . .
C12 C 0.88987(11) 0.22284(9) 0.45479(10) 0.0134(3) Uani 1 1 d . . . . .
C11 C 0.78817(11) 0.26677(9) 0.46126(10) 0.0131(3) Uani 1 1 d . . . . .
C10 C 0.75324(11) 0.34570(9) 0.40740(10) 0.0124(3) Uani 1 1 d . . . . .
C19 C 0.81168(11) 0.38752(9) 0.33894(10) 0.0118(3) Uani 1 1 d . . . . .
C18 C 0.90724(11) 0.34100(9) 0.32782(10) 0.0128(3) Uani 1 1 d . . . . .
C17 C 0.95007(11) 0.26071(9) 0.38517(10) 0.0132(3) Uani 1 1 d . . . . .
C8 C 0.70635(11) 0.23782(9) 0.52048(10) 0.0150(3) Uani 1 1 d . . . . .
C16 C 1.05351(11) 0.22109(10) 0.37808(10) 0.0158(3) Uani 1 1 d . . . . .
H16 H 1.093150 0.244408 0.331874 0.019 Uiso 1 1 calc R . . . .
C9 C 0.64383(11) 0.37657(10) 0.43028(10) 0.0151(3) Uani 1 1 d . . . . .
H9A H 0.648339 0.439072 0.456845 0.018 Uiso 1 1 calc R . . . .
H9B H 0.585633 0.373741 0.371140 0.018 Uiso 1 1 calc R . . . .
C21 C 0.61641(11) 0.51972(10) 0.25490(10) 0.0166(3) Uani 1 1 d . . . . .
H21A H 0.578056 0.464394 0.228990 0.025 Uiso 1 1 calc GR . . . .
H21B H 0.594582 0.569903 0.209092 0.025 Uiso 1 1 calc GR . . . .
H21C H 0.598230 0.534525 0.318585 0.025 Uiso 1 1 calc GR . . . .
C1 C 0.43205(11) 0.12758(10) 0.46719(11) 0.0195(3) Uani 1 1 d . . . . .
H1 H 0.472618 0.105406 0.527345 0.023 Uiso 1 1 calc R . . . .
C22 C 0.84602(12) 0.59642(10) 0.35145(11) 0.0173(3) Uani 1 1 d . . . . .
C15 C 1.09578(11) 0.14865(10) 0.43873(11) 0.0182(3) Uani 1 1 d . . . . .
H15 H 1.164297 0.123774 0.434081 0.022 Uiso 1 1 calc R . . . .
C13 C 0.93461(12) 0.14711(10) 0.51549(10) 0.0164(3) Uani 1 1 d . . . . .
H13 H 0.895208 0.121274 0.560554 0.020 Uiso 1 1 calc R . . . .
C14 C 1.03615(12) 0.11191(10) 0.50772(11) 0.0185(3) Uani 1 1 d . . . . .
H14 H 1.065825 0.063044 0.548747 0.022 Uiso 1 1 calc R . . . .
C2 C 0.37541(12) 0.06680(11) 0.39673(12) 0.0234(3) Uani 1 1 d . . . . .
H2 H 0.377548 0.003638 0.410299 0.028 Uiso 1 1 calc R . . . .
C20 C 0.80250(12) 0.50138(10) 0.14206(10) 0.0180(3) Uani 1 1 d . . . . .
H20A H 0.880191 0.512400 0.146459 0.027 Uiso 1 1 calc GR . . . .
H20B H 0.760919 0.549461 0.103035 0.027 Uiso 1 1 calc GR . . . .
H20C H 0.783148 0.442570 0.110643 0.027 Uiso 1 1 calc GR . . . .
C6 C 0.42767(11) 0.22199(10) 0.44716(11) 0.0175(3) Uani 1 1 d . . . . .
C5 C 0.36706(12) 0.25573(11) 0.35709(12) 0.0239(3) Uani 1 1 d . . . . .
H5 H 0.363798 0.318993 0.344092 0.029 Uiso 1 1 calc R . . . .
C3 C 0.31519(12) 0.09897(12) 0.30567(12) 0.0262(3) Uani 1 1 d . . . . .
C4 C 0.31196(13) 0.19399(13) 0.28749(12) 0.0284(4) Uani 1 1 d . . . . .
H4A H 0.271847 0.216263 0.227188 0.034 Uiso 1 1 calc R . . . .
C23 C 0.82576(13) 0.58726(12) 0.45889(12) 0.0265(4) Uani 1 1 d . . . . .
H23A H 0.747818 0.591323 0.458409 0.040 Uiso 1 1 calc GR . . . .
H23B H 0.863635 0.636192 0.499385 0.040 Uiso 1 1 calc GR . . . .
H23C H 0.853163 0.528539 0.486049 0.040 Uiso 1 1 calc GR . . . .
C24 C 0.97033(13) 0.59030(13) 0.35364(13) 0.0305(4) Uani 1 1 d . . . . .
H24A H 0.997144 0.530765 0.378747 0.046 Uiso 1 1 calc GR . . . .
H24B H 1.007822 0.637915 0.396441 0.046 Uiso 1 1 calc GR . . . .
H24C H 0.984166 0.598385 0.287114 0.046 Uiso 1 1 calc GR . . . .
C7 C 0.25354(16) 0.03211(16) 0.22992(14) 0.0421(5) Uani 1 1 d . . . . .
H7A H 0.285302 0.032881 0.170786 0.063 Uiso 1 1 calc GR . . . .
H7B H 0.177120 0.050025 0.212940 0.063 Uiso 1 1 calc GR . . . .
H7C H 0.258908 -0.029171 0.257765 0.063 Uiso 1 1 calc GR . . . .
C25 C 0.80179(18) 0.69080(11) 0.31044(15) 0.0406(5) Uani 1 1 d . . . . .
H25A H 0.813595 0.697837 0.243135 0.061 Uiso 1 1 calc GR . . . .
H25B H 0.840064 0.739098 0.351667 0.061 Uiso 1 1 calc GR . . . .
H25C H 0.724015 0.694576 0.310832 0.061 Uiso 1 1 calc GR . . . .

loop_
_atom_site_aniso_label
_atom_site_aniso_U_11
_atom_site_aniso_U_22
_atom_site_aniso_U_33
_atom_site_aniso_U_23
_atom_site_aniso_U_13
_atom_site_aniso_U_12
S1 0.01913(19) 0.01812(18) 0.01982(19) 0.00135(13) 0.01245(14) 0.00053(13)
Si1 0.01103(18) 0.01059(18) 0.01125(19) 0.00038(13) 0.00144(14) 0.00078(13)
O4 0.0181(5) 0.0162(5) 0.0218(5) 0.0025(4) 0.0115(4) 0.0036(4)
O3 0.0244(5) 0.0167(5) 0.0196(5) 0.0054(4) 0.0061(4) -0.0016(4)
O2 0.0264(6) 0.0196(5) 0.0376(6) 0.0011(5) 0.0203(5) 0.0040(4)
O1 0.0311(6) 0.0295(6) 0.0183(5) 0.0010(4) 0.0135(5) -0.0050(5)
N1 0.0164(6) 0.0159(6) 0.0189(6) 0.0040(5) 0.0089(5) 0.0008(5)
C12 0.0141(7) 0.0114(6) 0.0132(6) -0.0030(5) -0.0009(5) -0.0014(5)
C11 0.0141(7) 0.0123(6) 0.0123(6) -0.0019(5) 0.0012(5) -0.0025(5)
C10 0.0129(6) 0.0113(6) 0.0125(6) -0.0033(5) 0.0013(5) -0.0010(5)
C19 0.0119(6) 0.0115(6) 0.0117(6) -0.0022(5) 0.0013(5) -0.0014(5)
C18 0.0135(6) 0.0118(6) 0.0130(6) -0.0022(5) 0.0019(5) -0.0024(5)
C17 0.0129(6) 0.0117(6) 0.0137(6) -0.0035(5) -0.0006(5) -0.0011(5)
C8 0.0162(7) 0.0153(7) 0.0131(6) -0.0019(5) 0.0016(5) -0.0013(5)
C16 0.0141(7) 0.0161(7) 0.0165(7) -0.0040(5) 0.0012(5) 0.0001(5)
C9 0.0165(7) 0.0142(7) 0.0163(7) 0.0032(5) 0.0075(5) 0.0008(5)
C21 0.0148(7) 0.0191(7) 0.0153(7) 0.0017(5) 0.0017(5) 0.0031(6)
C1 0.0126(7) 0.0232(8) 0.0231(7) 0.0052(6) 0.0042(6) 0.0028(6)
C22 0.0187(7) 0.0125(7) 0.0185(7) 0.0001(5) -0.0018(6) 0.0003(5)
C15 0.0144(7) 0.0173(7) 0.0212(7) -0.0042(6) -0.0011(5) 0.0037(5)
C13 0.0186(7) 0.0137(7) 0.0153(7) -0.0001(5) -0.0004(5) -0.0013(5)
C14 0.0196(7) 0.0137(7) 0.0188(7) 0.0001(5) -0.0048(6) 0.0021(6)
C2 0.0158(7) 0.0229(8) 0.0321(8) 0.0007(6) 0.0062(6) 0.0021(6)
C20 0.0168(7) 0.0224(7) 0.0153(7) 0.0029(5) 0.0041(6) 0.0017(5)
C6 0.0130(7) 0.0218(7) 0.0200(7) 0.0025(6) 0.0086(6) 0.0022(6)
C5 0.0204(7) 0.0280(8) 0.0252(8) 0.0097(6) 0.0086(6) 0.0037(6)
C3 0.0160(7) 0.0387(9) 0.0250(8) -0.0035(7) 0.0067(6) -0.0006(7)
C4 0.0204(8) 0.0438(10) 0.0206(8) 0.0081(7) 0.0035(6) 0.0038(7)
C23 0.0262(8) 0.0301(9) 0.0224(8) -0.0117(7) 0.0025(6) -0.0043(7)
C24 0.0213(8) 0.0356(9) 0.0350(9) -0.0136(7) 0.0063(7) -0.0131(7)
C7 0.0322(10) 0.0563(13) 0.0358(10) -0.0115(9) 0.0013(8) -0.0075(9)
C25 0.0566(12) 0.0142(8) 0.0407(11) 0.0007(7) -0.0163(9) -0.0013(8)

loop_
_atom_type_symbol
_atom_type_description
_atom_type_scat_dispersion_real
_atom_type_scat_dispersion_imag
_atom_type_scat_source
C C 0.0181 0.0091 'International Tables Vol C Tables 4.2.6.8 and 6.1.1.4'
H H 0.0000 0.0000 'International Tables Vol C Tables 4.2.6.8 and 6.1.1.4'
N N 0.0311 0.0180 'International Tables Vol C Tables 4.2.6.8 and 6.1.1.4'
O O 0.0492 0.0322 'International Tables Vol C Tables 4.2.6.8 and 6.1.1.4'
S S 0.3331 0.5567 'International Tables Vol C Tables 4.2.6.8 and 6.1.1.4'
Si Si 0.2541 0.3302 'International Tables Vol C Tables 4.2.6.8 and 6.1.1.4'

loop_
_geom_angle_atom_site_label_1
_geom_angle_atom_site_label_2
_geom_angle_atom_site_label_3
_geom_angle
_geom_angle_site_symmetry_1
_geom_angle_site_symmetry_3
_geom_angle_publ_flag
O2 S1 O1 120.09(7) . . ?
O2 S1 N1 104.92(6) . . ?
O2 S1 C6 108.90(7) . . ?
O1 S1 N1 106.98(6) . . ?
O1 S1 C6 109.45(7) . . ?
N1 S1 C6 105.47(6) . . ?
C21 Si1 C19 110.62(6) . . ?
C21 Si1 C22 109.51(6) . . ?
C22 Si1 C19 106.57(6) . . ?
C20 Si1 C19 111.99(6) . . ?
C20 Si1 C21 106.57(6) . . ?
C20 Si1 C22 111.61(7) . . ?
C18 O4 H4 109.5 . . ?
C8 N1 S1 125.06(10) . . ?
C8 N1 C9 111.96(11) . . ?
C9 N1 S1 119.38(9) . . ?
C17 C12 C11 116.64(12) . . ?
C13 C12 C11 123.84(13) . . ?
C13 C12 C17 119.49(12) . . ?
C12 C11 C8 127.81(12) . . ?
C10 C11 C12 121.64(12) . . ?
C10 C11 C8 110.55(12) . . ?
C11 C10 C19 123.79(12) . . ?
C11 C10 C9 109.54(11) . . ?
C19 C10 C9 126.63(12) . . ?
C10 C19 Si1 124.31(10) . . ?
C18 C19 Si1 121.22(10) . . ?
C18 C19 C10 114.41(12) . . ?
O4 C18 C19 117.30(12) . . ?
O4 C18 C17 118.54(12) . . ?
C19 C18 C17 124.09(12) . . ?
C12 C17 C18 119.22(12) . . ?
C16 C17 C12 118.78(12) . . ?
C16 C17 C18 121.92(12) . . ?
O3 C8 N1 124.31(13) . . ?
O3 C8 C11 130.61(13) . . ?
N1 C8 C11 105.07(11) . . ?
C17 C16 H16 119.7 . . ?
C15 C16 C17 120.61(13) . . ?
C15 C16 H16 119.7 . . ?
N1 C9 C10 102.42(11) . . ?
N1 C9 H9A 111.3 . . ?
N1 C9 H9B 111.3 . . ?
C10 C9 H9A 111.3 . . ?
C10 C9 H9B 111.3 . . ?
H9A C9 H9B 109.2 . . ?
Si1 C21 H21A 109.5 . . ?
Si1 C21 H21B 109.5 . . ?
Si1 C21 H21C 109.5 . . ?
H21A C21 H21B 109.5 . . ?
H21A C21 H21C 109.5 . . ?
H21B C21 H21C 109.5 . . ?
C2 C1 H1 120.3 . . ?
C2 C1 C6 119.39(14) . . ?
C6 C1 H1 120.3 . . ?
C23 C22 Si1 109.68(10) . . ?
C24 C22 Si1 110.53(10) . . ?
C24 C22 C23 108.78(12) . . ?
C24 C22 C25 110.06(14) . . ?
C25 C22 Si1 109.56(10) . . ?
C25 C22 C23 108.18(14) . . ?
C16 C15 H15 119.9 . . ?
C16 C15 C14 120.30(13) . . ?
C14 C15 H15 119.9 . . ?
C12 C13 H13 120.0 . . ?
C14 C13 C12 119.92(13) . . ?
C14 C13 H13 120.0 . . ?
C15 C14 H14 119.6 . . ?
C13 C14 C15 120.89(13) . . ?
C13 C14 H14 119.6 . . ?
C1 C2 H2 119.5 . . ?
C1 C2 C3 120.95(15) . . ?
C3 C2 H2 119.5 . . ?
Si1 C20 H20A 109.5 . . ?
Si1 C20 H20B 109.5 . . ?
Si1 C20 H20C 109.5 . . ?
H20A C20 H20B 109.5 . . ?
H20A C20 H20C 109.5 . . ?
H20B C20 H20C 109.5 . . ?
C1 C6 S1 120.14(11) . . ?
C1 C6 C5 120.61(14) . . ?
C5 C6 S1 119.24(12) . . ?
C6 C5 H5 120.4 . . ?
C4 C5 C6 119.13(15) . . ?
C4 C5 H5 120.4 . . ?
C2 C3 C7 120.39(16) . . ?
C4 C3 C2 118.53(15) . . ?
C4 C3 C7 121.07(16) . . ?
C5 C4 C3 121.39(15) . . ?
C5 C4 H4A 119.3 . . ?
C3 C4 H4A 119.3 . . ?
C22 C23 H23A 109.5 . . ?
C22 C23 H23B 109.5 . . ?
C22 C23 H23C 109.5 . . ?
H23A C23 H23B 109.5 . . ?
H23A C23 H23C 109.5 . . ?
H23B C23 H23C 109.5 . . ?
C22 C24 H24A 109.5 . . ?
C22 C24 H24B 109.5 . . ?
C22 C24 H24C 109.5 . . ?
H24A C24 H24B 109.5 . . ?
H24A C24 H24C 109.5 . . ?
H24B C24 H24C 109.5 . . ?
C3 C7 H7A 109.5 . . ?
C3 C7 H7B 109.5 . . ?
C3 C7 H7C 109.5 . . ?
H7A C7 H7B 109.5 . . ?
H7A C7 H7C 109.5 . . ?
H7B C7 H7C 109.5 . . ?
C22 C25 H25A 109.5 . . ?
C22 C25 H25B 109.5 . . ?
C22 C25 H25C 109.5 . . ?
H25A C25 H25B 109.5 . . ?
H25A C25 H25C 109.5 . . ?
H25B C25 H25C 109.5 . . ?

loop_
_geom_bond_atom_site_label_1
_geom_bond_atom_site_label_2
_geom_bond_distance
_geom_bond_site_symmetry_2
_geom_bond_publ_flag
S1 O2 1.4290(11) . ?
S1 O1 1.4310(11) . ?
S1 N1 1.6521(12) . ?
S1 C6 1.7567(15) . ?
Si1 C19 1.9031(14) . ?
Si1 C21 1.8795(14) . ?
Si1 C22 1.8973(14) . ?
Si1 C20 1.8688(14) . ?
O4 H4 0.8200 . ?
O4 C18 1.3644(16) . ?
O3 C8 1.2167(17) . ?
N1 C8 1.4188(18) . ?
N1 C9 1.4743(17) . ?
C12 C11 1.4213(19) . ?
C12 C17 1.4198(19) . ?
C12 C13 1.4167(19) . ?
C11 C10 1.3784(19) . ?
C11 C8 1.4666(19) . ?
C10 C19 1.4171(19) . ?
C10 C9 1.5069(18) . ?
C19 C18 1.3879(19) . ?
C18 C17 1.4399(19) . ?
C17 C16 1.4160(19) . ?
C16 H16 0.9300 . ?
C16 C15 1.372(2) . ?
C9 H9A 0.9700 . ?
C9 H9B 0.9700 . ?
C21 H21A 0.9600 . ?
C21 H21B 0.9600 . ?
C21 H21C 0.9600 . ?
C1 H1 0.9300 . ?
C1 C2 1.385(2) . ?
C1 C6 1.389(2) . ?
C22 C23 1.535(2) . ?
C22 C24 1.527(2) . ?
C22 C25 1.533(2) . ?
C15 H15 0.9300 . ?
C15 C14 1.402(2) . ?
C13 H13 0.9300 . ?
C13 C14 1.372(2) . ?
C14 H14 0.9300 . ?
C2 H2 0.9300 . ?
C2 C3 1.396(2) . ?
C20 H20A 0.9600 . ?
C20 H20B 0.9600 . ?
C20 H20C 0.9600 . ?
C6 C5 1.395(2) . ?
C5 H5 0.9300 . ?
C5 C4 1.380(2) . ?
C3 C4 1.393(2) . ?
C3 C7 1.507(2) . ?
C4 H4A 0.9300 . ?
C23 H23A 0.9600 . ?
C23 H23B 0.9600 . ?
C23 H23C 0.9600 . ?
C24 H24A 0.9600 . ?
C24 H24B 0.9600 . ?
C24 H24C 0.9600 . ?
C7 H7A 0.9600 . ?
C7 H7B 0.9600 . ?
C7 H7C 0.9600 . ?
C25 H25A 0.9600 . ?
C25 H25B 0.9600 . ?
C25 H25C 0.9600 . ?
